data_2013429
loop_
_publ_author_name
'Kennedy, Alan R. '
'MacLellan, Jonathan G.'
'Mulvey, Robert E. '

_publ_section_title
;
 A new Na/Mg inverse crown ether
;
_journal_issue 8
_journal_name_full 'Acta Crystallographica Section C'
_journal_page_first m302
_journal_page_last m303
_journal_paper_doi 10.1107/S0108270103011727
_journal_volume 59
_journal_year 2003
_chemical_formula_iupac '[Na2 Mg2 O (C9 H18 N)4]'
_chemical_formula_moiety 'C36 H72 Mg2 N4 Na2 O'
_chemical_formula_sum 'C36 H72 Mg2 N4 Na2 O'
_chemical_formula_weight 671.58
_chemical_name_systematic
;
 ?
;
_space_group_IT_number 14
_symmetry_cell_setting monoclinic
_symmetry_space_group_name_Hall '-P 2yn'
_symmetry_space_group_name_H-M 'P 1 21/n 1'
_atom_sites_solution_hydrogens geom
_atom_sites_solution_primary direct
_atom_sites_solution_secondary difmap
_audit_creation_method SHELXL-97
_cell_angle_alpha 90.00
_cell_angle_beta 106.956(2)
_cell_angle_gamma 90.00
_cell_formula_units_Z 2
_cell_length_a 11.7971(6)
_cell_length_b 11.5539(7)
_cell_length_c 15.3130(10)
_cell_measurement_reflns_used 6087
_cell_measurement_temperature 123(2)
_cell_measurement_theta_max 24.18
_cell_measurement_theta_min 1.93
_cell_volume 1996.5(2)
_computing_cell_refinement 'Denzo and Collect'
_computing_data_collection
;
Denzo (Otwinowski & Minor, 1997) and Collect (Hooft, 1998)
;
_computing_data_reduction 'Denzo and Collect'
_computing_molecular_graphics 'ORTEPII (Johnson, 1976)'
_computing_publication_material SHELXL97
_computing_structure_refinement 'SHELXL97 (Sheldrick, 1997)'
_computing_structure_solution 'SHELXS97 (Sheldrick, 1997)'
_diffrn_ambient_temperature 123(2)
_diffrn_measured_fraction_theta_full 0.992
_diffrn_measured_fraction_theta_max 0.992
_diffrn_measurement_device_type 'Nonius Kappa CCD'
_diffrn_measurement_method '\f and \w scans'
_diffrn_radiation_monochromator graphite
_diffrn_radiation_source 'fine-focus sealed tube'
_diffrn_radiation_type MoK\a
_diffrn_radiation_wavelength 0.71073
_diffrn_reflns_av_R_equivalents 0.0457
_diffrn_reflns_av_sigmaI/netI 0.0618
_diffrn_reflns_limit_h_max 13
_diffrn_reflns_limit_h_min -13
_diffrn_reflns_limit_k_max 13
_diffrn_reflns_limit_k_min -13
_diffrn_reflns_limit_l_max 17
_diffrn_reflns_limit_l_min -17
_diffrn_reflns_number 6087
_diffrn_reflns_theta_full 24.18
_diffrn_reflns_theta_max 24.18
_diffrn_reflns_theta_min 1.93
_diffrn_standards_decay_% 0
_diffrn_standards_number 0
_exptl_absorpt_coefficient_mu 0.113
_exptl_absorpt_correction_type none
_exptl_crystal_colour colourless
_exptl_crystal_density_diffrn 1.117
_exptl_crystal_density_method 'not measured'
_exptl_crystal_description cuboid
_exptl_crystal_F_000 740
_exptl_crystal_size_max 0.35
_exptl_crystal_size_mid 0.12
_exptl_crystal_size_min 0.10
_refine_diff_density_max 0.290
_refine_diff_density_min -0.315
_refine_ls_extinction_method none
_refine_ls_goodness_of_fit_ref 1.044
_refine_ls_hydrogen_treatment constr
_refine_ls_matrix_type full
_refine_ls_number_parameters 212
_refine_ls_number_reflns 3178
_refine_ls_number_restraints 0
_refine_ls_restrained_S_all 1.044
_refine_ls_R_factor_all 0.0902
_refine_ls_R_factor_gt 0.0538
_refine_ls_shift/su_max 0.000
_refine_ls_shift/su_mean 0.000
_refine_ls_structure_factor_coef Fsqd
_refine_ls_weighting_details 'calc w=1/[\s^2^(Fo^2^)+(0.0605P)^2^+1.6466P] where P=(Fo^2^+2Fc^2^)/3'
_refine_ls_weighting_scheme calc
_refine_ls_wR_factor_gt 0.1223
_refine_ls_wR_factor_ref 0.1410
_reflns_number_gt 2228
_reflns_number_total 3178
_reflns_threshold_expression I>2\s(I)
_cod_data_source_file fg1696.cif
_cod_data_source_block I
_cod_original_sg_symbol_H-M 'P 21/n'
_cod_database_code 2013429
_cod_database_fobs_code 2013429

loop_
_symmetry_equiv_pos_as_xyz
'x, y, z'
'-x+1/2, y+1/2, -z+1/2'
'-x, -y, -z'
'x-1/2, -y-1/2, z-1/2'

loop_
_atom_site_label
_atom_site_fract_x
_atom_site_fract_y
_atom_site_fract_z
_atom_site_U_iso_or_equiv
_atom_site_adp_type
_atom_site_calc_flag
_atom_site_refinement_flags
_atom_site_occupancy
_atom_site_disorder_assembly
_atom_site_disorder_group
_atom_site_type_symbol
Na1 0.82034(10) 0.02515(11) 0.01897(8) 0.0358(4) Uani d . 1 . . Na
Mg1 1.05554(8) 0.12790(8) 0.07478(7) 0.0238(3) Uani d . 1 . . Mg
O1 1.0000 0.0000 0.0000 0.0276(7) Uani d S 1 . . O
N1 0.9146(2) 0.1864(2) 0.11675(16) 0.0242(6) Uani d . 1 . . N
N2 0.7710(2) -0.1545(2) -0.08435(16) 0.0250(6) Uani d . 1 . . N
C1 0.9202(3) 0.1622(3) 0.2130(2) 0.0270(7) Uani d . 1 . . C
C2 0.8026(3) 0.1891(3) 0.2327(2) 0.0328(8) Uani d . 1 . . C
H2A 0.7419 0.1328 0.1999 0.039 Uiso calc R 1 . . H
H2B 0.8132 0.1800 0.2989 0.039 Uiso calc R 1 . . H
C3 0.7593(3) 0.3108(3) 0.2038(2) 0.0396(9) Uani d . 1 . . C
H3A 0.6816 0.3236 0.2149 0.048 Uiso calc R 1 . . H
H3B 0.8162 0.3680 0.2402 0.048 Uiso calc R 1 . . H
C4 0.7473(3) 0.3266(3) 0.1035(2) 0.0341(8) Uani d . 1 . . C
H4A 0.7237 0.4076 0.0860 0.041 Uiso calc R 1 . . H
H4B 0.6833 0.2755 0.0675 0.041 Uiso calc R 1 . . H
C5 0.8624(3) 0.2994(3) 0.0792(2) 0.0282(7) Uani d . 1 . . C
C6 0.9417(3) 0.0313(3) 0.2282(2) 0.0337(8) Uani d . 1 . . C
H6A 0.9541 0.0178 0.2944 0.050 Uiso d R 1 . . H
H6C 1.0101 0.0128 0.2069 0.050 Uiso d R 1 . . H
H6B 0.8669 -0.0074 0.1923 0.050 Uiso d R 1 . . H
C7 1.0227(3) 0.2238(3) 0.2835(2) 0.0352(8) Uani d . 1 . . C
H7A 1.0968 0.2104 0.2684 0.053 Uiso calc R 1 . . H
H7B 1.0299 0.1932 0.3446 0.053 Uiso calc R 1 . . H
H7C 1.0066 0.3071 0.2824 0.053 Uiso calc R 1 . . H
C8 0.8295(3) 0.2898(3) -0.0250(2) 0.0346(8) Uani d . 1 . . C
H8A 0.9001 0.2691 -0.0431 0.052 Uiso calc R 1 . . H
H8B 0.7987 0.3643 -0.0525 0.052 Uiso calc R 1 . . H
H8C 0.7689 0.2300 -0.0462 0.052 Uiso calc R 1 . . H
C9 0.9478(3) 0.4029(3) 0.1072(2) 0.0351(8) Uani d . 1 . . C
H9A 0.9625 0.4185 0.1725 0.053 Uiso calc R 1 . . H
H9B 0.9122 0.4714 0.0720 0.053 Uiso calc R 1 . . H
H9C 1.0228 0.3847 0.0949 0.053 Uiso calc R 1 . . H
C10 0.7330(3) -0.2369(3) -0.0254(2) 0.0282(7) Uani d . 1 . . C
C11 0.6332(3) -0.1851(3) 0.0083(2) 0.0323(8) Uani d . 1 . . C
H11A 0.6030 -0.2453 0.0417 0.039 Uiso calc R 1 . . H
H11B 0.6659 -0.1213 0.0514 0.039 Uiso calc R 1 . . H
C12 0.5305(3) -0.1388(3) -0.0697(2) 0.0340(8) Uani d . 1 . . C
H12A 0.4733 -0.0984 -0.0442 0.041 Uiso calc R 1 . . H
H12B 0.4888 -0.2043 -0.1073 0.041 Uiso calc R 1 . . H
C13 0.5754(3) -0.0552(3) -0.1296(2) 0.0322(8) Uani d . 1 . . C
H13A 0.6042 0.0164 -0.0945 0.039 Uiso calc R 1 . . H
H13B 0.5088 -0.0338 -0.1834 0.039 Uiso calc R 1 . . H
C14 0.6762(2) -0.1073(3) -0.1622(2) 0.0272(7) Uani d . 1 . . C
C15 0.8412(3) -0.2592(3) 0.0579(2) 0.0313(8) Uani d . 1 . . C
H15A 0.9029 -0.2988 0.0381 0.047 Uiso calc R 1 . . H
H15B 0.8175 -0.3078 0.1021 0.047 Uiso calc R 1 . . H
H15C 0.8719 -0.1853 0.0865 0.047 Uiso calc R 1 . . H
C16 0.6942(3) -0.3575(3) -0.0673(2) 0.0374(8) Uani d . 1 . . C
H16A 0.6175 -0.3511 -0.1141 0.056 Uiso calc R 1 . . H
H16B 0.6871 -0.4107 -0.0194 0.056 Uiso calc R 1 . . H
H16C 0.7535 -0.3871 -0.0951 0.056 Uiso calc R 1 . . H
C17 0.7315(3) -0.0110(3) -0.2042(2) 0.0352(8) Uani d . 1 . . C
H17A 0.7709 0.0445 -0.1567 0.053 Uiso calc R 1 . . H
H17B 0.6695 0.0285 -0.2516 0.053 Uiso calc R 1 . . H
H17C 0.7898 -0.0443 -0.2314 0.053 Uiso calc R 1 . . H
C18 0.6222(3) -0.1934(3) -0.2404(2) 0.0375(8) Uani d . 1 . . C
H18A 0.6859 -0.2362 -0.2552 0.056 Uiso calc R 1 . . H
H18B 0.5759 -0.1509 -0.2944 0.056 Uiso calc R 1 . . H
H18C 0.5704 -0.2479 -0.2212 0.056 Uiso calc R 1 . . H

loop_
_atom_site_aniso_label
_atom_site_aniso_U_11
_atom_site_aniso_U_22
_atom_site_aniso_U_33
_atom_site_aniso_U_12
_atom_site_aniso_U_13
_atom_site_aniso_U_23
Na1 0.0325(7) 0.0360(8) 0.0397(8) -0.0033(6) 0.0118(6) -0.0092(6)
Mg1 0.0230(5) 0.0248(6) 0.0235(5) -0.0011(4) 0.0066(4) -0.0026(4)
O1 0.0257(15) 0.0291(17) 0.0291(17) -0.0025(13) 0.0098(13) -0.0062(14)
N1 0.0241(13) 0.0273(14) 0.0214(13) 0.0034(11) 0.0070(11) -0.0001(11)
N2 0.0204(13) 0.0275(14) 0.0263(14) -0.0001(11) 0.0055(11) 0.0027(11)
C1 0.0245(16) 0.0336(18) 0.0225(16) -0.0021(14) 0.0064(13) -0.0032(14)
C2 0.0299(18) 0.043(2) 0.0279(18) -0.0033(15) 0.0126(15) -0.0069(15)
C3 0.0302(18) 0.046(2) 0.046(2) 0.0040(16) 0.0175(16) -0.0102(18)
C4 0.0281(17) 0.0299(18) 0.044(2) 0.0051(14) 0.0102(15) 0.0005(16)
C5 0.0267(16) 0.0265(17) 0.0311(18) 0.0010(14) 0.0080(14) -0.0006(14)
C6 0.0323(18) 0.041(2) 0.0291(18) -0.0004(15) 0.0109(15) 0.0035(16)
C7 0.0334(18) 0.041(2) 0.0296(18) -0.0017(15) 0.0061(15) -0.0030(16)
C8 0.0316(18) 0.0353(19) 0.0343(19) 0.0042(15) 0.0054(15) 0.0048(16)
C9 0.0355(18) 0.0284(18) 0.040(2) 0.0009(15) 0.0086(15) 0.0008(16)
C10 0.0270(16) 0.0298(18) 0.0277(17) -0.0014(14) 0.0079(14) 0.0041(14)
C11 0.0321(18) 0.040(2) 0.0273(17) -0.0018(15) 0.0127(14) 0.0056(15)
C12 0.0242(17) 0.044(2) 0.0354(19) 0.0004(15) 0.0114(15) 0.0004(16)
C13 0.0265(16) 0.039(2) 0.0286(18) 0.0036(14) 0.0043(14) 0.0055(15)
C14 0.0240(16) 0.0326(18) 0.0236(16) -0.0003(14) 0.0048(13) 0.0015(14)
C15 0.0300(17) 0.0333(18) 0.0318(18) 0.0016(14) 0.0108(15) 0.0069(15)
C16 0.0354(19) 0.0323(19) 0.044(2) -0.0038(15) 0.0102(16) 0.0050(16)
C17 0.0293(17) 0.043(2) 0.0315(18) 0.0041(15) 0.0062(15) 0.0081(16)
C18 0.0309(18) 0.053(2) 0.0252(18) -0.0010(16) 0.0035(15) 0.0000(16)

loop_
_atom_type_symbol
_atom_type_description
_atom_type_scat_dispersion_real
_atom_type_scat_dispersion_imag
_atom_type_scat_source
Na Na 0.0362 0.0249 'International Tables Vol C Tables 4.2.6.8 and 6.1.1.4'
Mg Mg 0.0486 0.0363 'International Tables Vol C Tables 4.2.6.8 and 6.1.1.4'
O O 0.0106 0.0060 'International Tables Vol C Tables 4.2.6.8 and 6.1.1.4'
N N 0.0061 0.0033 'International Tables Vol C Tables 4.2.6.8 and 6.1.1.4'
C C 0.0033 0.0016 'International Tables Vol C Tables 4.2.6.8 and 6.1.1.4'
H H 0.0000 0.0000 'International Tables Vol C Tables 4.2.6.8 and 6.1.1.4'

loop_
_geom_angle_atom_site_label_1
_geom_angle_atom_site_label_2
_geom_angle_atom_site_label_3
_geom_angle_site_symmetry_1
_geom_angle_site_symmetry_3
_geom_angle
_geom_angle_publ_flag
O1 Na1 N1 . . 84.24(6) y
O1 Na1 N2 . . 82.45(6) y
N1 Na1 N2 . . 166.57(9) y
O1 Na1 Mg1 . . 39.95(3) ?
N1 Na1 Mg1 . . 44.29(6) ?
N2 Na1 Mg1 . . 122.40(7) ?
O1 Na1 Mg1 . 3_755 39.66(3) ?
N1 Na1 Mg1 . 3_755 123.89(7) ?
N2 Na1 Mg1 . 3_755 42.79(6) ?
Mg1 Na1 Mg1 . 3_755 79.62(4) ?
O1 Na1 C6 . . 88.15(7) ?
N1 Na1 C6 . . 50.22(8) ?
N2 Na1 C6 . . 127.36(9) ?
Mg1 Na1 C6 . . 64.79(7) ?
Mg1 Na1 C6 3_755 . 111.96(7) ?
O1 Na1 H6B . . 100.9 ?
N1 Na1 H6B . . 63.8 ?
N2 Na1 H6B . . 117.2 ?
Mg1 Na1 H6B . . 81.9 ?
Mg1 Na1 H6B 3_755 . 115.5 ?
C6 Na1 H6B . . 17.2 ?
O1 Mg1 N2 . 3_755 109.26(8) y
O1 Mg1 N1 . . 106.25(8) y
N2 Mg1 N1 3_755 . 144.48(11) y
O1 Mg1 Na1 . . 50.40(3) ?
N2 Mg1 Na1 3_755 . 159.65(8) ?
N1 Mg1 Na1 . . 55.87(7) ?
O1 Mg1 Na1 . 3_755 49.98(3) ?
N2 Mg1 Na1 3_755 3_755 59.28(7) ?
N1 Mg1 Na1 . 3_755 156.21(8) ?
Na1 Mg1 Na1 . 3_755 100.38(4) ?
Mg1 O1 Mg1 3_755 . 180.00(6) ?
Mg1 O1 Na1 3_755 . 90.35(4) y
Mg1 O1 Na1 . . 89.65(4) y
Mg1 O1 Na1 3_755 3_755 89.65(4) ?
Mg1 O1 Na1 . 3_755 90.35(4) ?
Na1 O1 Na1 . 3_755 180.00(6) ?
C1 N1 C5 . . 116.3(2) ?
C1 N1 Mg1 . . 116.22(17) ?
C5 N1 Mg1 . . 116.64(17) ?
C1 N1 Na1 . . 110.19(17) ?
C5 N1 Na1 . . 111.66(17) ?
Mg1 N1 Na1 . . 79.84(9) y
C10 N2 C14 . . 116.1(2) ?
C10 N2 Mg1 . 3_755 122.36(18) ?
C14 N2 Mg1 . 3_755 120.71(18) ?
C10 N2 Na1 . . 101.51(17) ?
C14 N2 Na1 . . 100.38(16) ?
Mg1 N2 Na1 3_755 . 77.93(8) y
N1 C1 C2 . . 112.2(2) ?
N1 C1 C6 . . 107.0(2) ?
C2 C1 C6 . . 106.7(2) ?
N1 C1 C7 . . 114.0(2) ?
C2 C1 C7 . . 109.8(2) ?
C6 C1 C7 . . 106.7(2) ?
C3 C2 C1 . . 112.2(3) ?
C3 C2 H2A . . 109.2 ?
C1 C2 H2A . . 109.2 ?
C3 C2 H2B . . 109.2 ?
C1 C2 H2B . . 109.2 ?
H2A C2 H2B . . 107.9 ?
C4 C3 C2 . . 109.4(3) ?
C4 C3 H3A . . 109.8 ?
C2 C3 H3A . . 109.8 ?
C4 C3 H3B . . 109.8 ?
C2 C3 H3B . . 109.8 ?
H3A C3 H3B . . 108.2 ?
C3 C4 C5 . . 113.1(3) ?
C3 C4 H4A . . 109.0 ?
C5 C4 H4A . . 109.0 ?
C3 C4 H4B . . 109.0 ?
C5 C4 H4B . . 109.0 ?
H4A C4 H4B . . 107.8 ?
N1 C5 C8 . . 106.8(2) ?
N1 C5 C4 . . 112.4(2) ?
C8 C5 C4 . . 107.1(2) ?
N1 C5 C9 . . 114.2(2) ?
C8 C5 C9 . . 107.0(3) ?
C4 C5 C9 . . 108.9(3) ?
C1 C6 Na1 . . 82.01(17) ?
C1 C6 H6A . . 106.1 ?
Na1 C6 H6A . . 159.3 ?
C1 C6 H6C . . 106.3 ?
Na1 C6 H6C . . 80.1 ?
H6A C6 H6C . . 114.5 ?
C1 C6 H6B . . 106.1 ?
Na1 C6 H6B . . 49.8 ?
H6A C6 H6B . . 109.5 ?
H6C C6 H6B . . 113.6 ?
C1 C7 H7A . . 109.5 ?
C1 C7 H7B . . 109.5 ?
H7A C7 H7B . . 109.5 ?
C1 C7 H7C . . 109.5 ?
H7A C7 H7C . . 109.5 ?
H7B C7 H7C . . 109.5 ?
C5 C8 H8A . . 109.5 ?
C5 C8 H8B . . 109.5 ?
H8A C8 H8B . . 109.5 ?
C5 C8 H8C . . 109.5 ?
H8A C8 H8C . . 109.5 ?
H8B C8 H8C . . 109.5 ?
C5 C9 H9A . . 109.5 ?
C5 C9 H9B . . 109.5 ?
H9A C9 H9B . . 109.5 ?
C5 C9 H9C . . 109.5 ?
H9A C9 H9C . . 109.5 ?
H9B C9 H9C . . 109.5 ?
N2 C10 C11 . . 110.8(2) ?
N2 C10 C15 . . 106.8(2) ?
C11 C10 C15 . . 108.6(2) ?
N2 C10 C16 . . 115.7(2) ?
C11 C10 C16 . . 109.1(2) ?
C15 C10 C16 . . 105.5(2) ?
C12 C11 C10 . . 112.6(2) ?
C12 C11 H11A . . 109.1 ?
C10 C11 H11A . . 109.1 ?
C12 C11 H11B . . 109.1 ?
C10 C11 H11B . . 109.1 ?
H11A C11 H11B . . 107.8 ?
C11 C12 C13 . . 110.8(2) ?
C11 C12 H12A . . 109.5 ?
C13 C12 H12A . . 109.5 ?
C11 C12 H12B . . 109.5 ?
C13 C12 H12B . . 109.5 ?
H12A C12 H12B . . 108.1 ?
C12 C13 C14 . . 112.5(3) ?
C12 C13 H13A . . 109.1 ?
C14 C13 H13A . . 109.1 ?
C12 C13 H13B . . 109.1 ?
C14 C13 H13B . . 109.1 ?
H13A C13 H13B . . 107.8 ?
N2 C14 C17 . . 107.0(2) ?
N2 C14 C13 . . 110.9(2) ?
C17 C14 C13 . . 108.5(3) ?
N2 C14 C18 . . 115.5(2) ?
C17 C14 C18 . . 105.9(2) ?
C13 C14 C18 . . 108.7(2) ?
C10 C15 H15A . . 109.5 ?
C10 C15 H15B . . 109.5 ?
H15A C15 H15B . . 109.5 ?
C10 C15 H15C . . 109.5 ?
H15A C15 H15C . . 109.5 ?
H15B C15 H15C . . 109.5 ?
C10 C16 H16A . . 109.5 ?
C10 C16 H16B . . 109.5 ?
H16A C16 H16B . . 109.5 ?
C10 C16 H16C . . 109.5 ?
H16A C16 H16C . . 109.5 ?
H16B C16 H16C . . 109.5 ?
C14 C17 H17A . . 109.5 ?
C14 C17 H17B . . 109.5 ?
H17A C17 H17B . . 109.5 ?
C14 C17 H17C . . 109.5 ?
H17A C17 H17C . . 109.5 ?
H17B C17 H17C . . 109.5 ?
C14 C18 H18A . . 109.5 ?
C14 C18 H18B . . 109.5 ?
H18A C18 H18B . . 109.5 ?
C14 C18 H18C . . 109.5 ?
H18A C18 H18C . . 109.5 ?
H18B C18 H18C . . 109.5 ?

loop_
_geom_bond_atom_site_label_1
_geom_bond_atom_site_label_2
_geom_bond_site_symmetry_2
_geom_bond_distance
_geom_bond_publ_flag
Na1 O1 . 2.2405(11) y
Na1 N1 . 2.445(3) y
Na1 N2 . 2.572(3) y
Na1 Mg1 . 2.9079(15) ?
Na1 Mg1 3_755 2.9254(15) ?
Na1 C6 . 3.105(3) ?
Na1 H6B . 2.5763 ?
Mg1 O1 . 1.8673(9) y
Mg1 N2 3_755 2.032(2) y
Mg1 N1 . 2.063(2) y
Mg1 Na1 3_755 2.9254(15) ?
O1 Mg1 3_755 1.8673(9) ?
O1 Na1 3_755 2.2405(11) ?
N1 C1 . 1.483(4) ?
N1 C5 . 1.486(4) ?
N2 C10 . 1.470(4) ?
N2 C14 . 1.481(4) ?
N2 Mg1 3_755 2.032(2) ?
C1 C2 . 1.535(4) ?
C1 C6 . 1.539(4) ?
C1 C7 . 1.541(4) ?
C2 C3 . 1.517(4) ?
C2 H2A . 0.99 ?
C2 H2B . 0.99 ?
C3 C4 . 1.512(5) ?
C3 H3A . 0.99 ?
C3 H3B . 0.99 ?
C4 C5 . 1.542(4) ?
C4 H4A . 0.99 ?
C4 H4B . 0.99 ?
C5 C8 . 1.533(4) ?
C5 C9 . 1.542(4) ?
C6 H6A . 0.99 ?
C6 H6C . 0.98 ?
C6 H6B . 0.99 ?
C7 H7A . 0.98 ?
C7 H7B . 0.98 ?
C7 H7C . 0.98 ?
C8 H8A . 0.98 ?
C8 H8B . 0.98 ?
C8 H8C . 0.98 ?
C9 H9A . 0.98 ?
C9 H9B . 0.98 ?
C9 H9C . 0.98 ?
C10 C11 . 1.537(4) ?
C10 C15 . 1.540(4) ?
C10 C16 . 1.547(4) ?
C11 C12 . 1.528(4) ?
C11 H11A . 0.99 ?
C11 H11B . 0.99 ?
C12 C13 . 1.529(4) ?
C12 H12A . 0.99 ?
C12 H12B . 0.99 ?
C13 C14 . 1.540(4) ?
C13 H13A . 0.99 ?
C13 H13B . 0.99 ?
C14 C17 . 1.524(4) ?
C14 C18 . 1.545(4) ?
C15 H15A . 0.98 ?
C15 H15B . 0.98 ?
C15 H15C . 0.98 ?
C16 H16A . 0.98 ?
C16 H16B . 0.98 ?
C16 H16C . 0.98 ?
C17 H17A . 0.98 ?
C17 H17B . 0.98 ?
C17 H17C . 0.98 ?
C18 H18A . 0.98 ?
C18 H18B . 0.98 ?
C18 H18C . 0.98 ?

loop_
_geom_torsion_atom_site_label_1
_geom_torsion_atom_site_label_2
_geom_torsion_atom_site_label_3
_geom_torsion_atom_site_label_4
_geom_torsion_site_symmetry_1
_geom_torsion_site_symmetry_4
_geom_torsion
N2 Mg1 O1 Na1 3_755 . -179.18(9)
N1 Mg1 O1 Na1 . . 1.36(8)
N2 Mg1 O1 Na1 3_755 3_755 0.82(9)
N1 Mg1 O1 Na1 . 3_755 -178.64(8)
N1 Na1 O1 Mg1 . 3_755 178.89(7)
N2 Na1 O1 Mg1 . 3_755 0.62(6)
C6 Na1 O1 Mg1 . 3_755 128.69(7)
N1 Na1 O1 Mg1 . . -1.11(7)
N2 Na1 O1 Mg1 . . -179.38(6)
C6 Na1 O1 Mg1 . . -51.31(7)
O1 Mg1 N1 C1 . . 106.35(19)
N2 Mg1 N1 C1 3_755 . -72.8(3)
O1 Mg1 N1 C5 . . -110.50(18)
N2 Mg1 N1 C5 3_755 . 70.4(3)
O1 Mg1 N1 Na1 . . -1.26(8)
N2 Mg1 N1 Na1 3_755 . 179.61(15)
O1 Na1 N1 C1 . . -113.33(17)
N2 Na1 N1 C1 . . -105.9(4)
C6 Na1 N1 C1 . . -20.93(16)
O1 Na1 N1 C5 . . 115.79(17)
N2 Na1 N1 C5 . . 123.2(4)
C6 Na1 N1 C5 . . -151.8(2)
O1 Na1 N1 Mg1 . . 1.02(6)
N2 Na1 N1 Mg1 . . 8.4(4)
C6 Na1 N1 Mg1 . . 93.42(11)
O1 Na1 N2 C10 . . 120.41(16)
N1 Na1 N2 C10 . . 113.0(4)
C6 Na1 N2 C10 . . 38.6(2)
O1 Na1 N2 C14 . . -120.04(15)
N1 Na1 N2 C14 . . -127.4(4)
C6 Na1 N2 C14 . . 158.13(15)
O1 Na1 N2 Mg1 . 3_755 -0.58(6)
N1 Na1 N2 Mg1 . 3_755 -8.0(4)
C6 Na1 N2 Mg1 . 3_755 -82.41(11)
C5 N1 C1 C2 . . 47.0(3)
Mg1 N1 C1 C2 . . -169.70(19)
Na1 N1 C1 C2 . . -81.3(2)
C5 N1 C1 C6 . . 163.8(2)
Mg1 N1 C1 C6 . . -53.0(3)
Na1 N1 C1 C6 . . 35.4(2)
C5 N1 C1 C7 . . -78.5(3)
Mg1 N1 C1 C7 . . 64.8(3)
Na1 N1 C1 C7 . . 153.1(2)
N1 C1 C2 C3 . . -52.6(3)
C6 C1 C2 C3 . . -169.5(3)
C7 C1 C2 C3 . . 75.2(3)
C1 C2 C3 C4 . . 56.8(3)
C2 C3 C4 C5 . . -55.2(4)
C1 N1 C5 C8 . . -162.4(2)
Mg1 N1 C5 C8 . . 54.5(3)
Na1 N1 C5 C8 . . -34.7(2)
C1 N1 C5 C4 . . -45.2(3)
Mg1 N1 C5 C4 . . 171.7(2)
Na1 N1 C5 C4 . . 82.5(2)
C1 N1 C5 C9 . . 79.6(3)
Mg1 N1 C5 C9 . . -63.5(3)
Na1 N1 C5 C9 . . -152.8(2)
C3 C4 C5 N1 . . 49.3(4)
C3 C4 C5 C8 . . 166.3(3)
C3 C4 C5 C9 . . -78.3(3)
N1 C1 C6 Na1 . . -25.62(18)
C2 C1 C6 Na1 . . 94.6(2)
C7 C1 C6 Na1 . . -148.1(2)
O1 Na1 C6 C1 . . 103.07(16)
N1 Na1 C6 C1 . . 19.03(15)
N2 Na1 C6 C1 . . -177.88(15)
C14 N2 C10 C11 . . -53.3(3)
Mg1 N2 C10 C11 3_755 . 137.3(2)
Na1 N2 C10 C11 . . 54.4(2)
C14 N2 C10 C15 . . -171.4(2)
Mg1 N2 C10 C15 3_755 . 19.2(3)
Na1 N2 C10 C15 . . -63.7(2)
C14 N2 C10 C16 . . 71.6(3)
Mg1 N2 C10 C16 3_755 . -97.8(3)
Na1 N2 C10 C16 . . 179.3(2)
N2 C10 C11 C12 . . 52.2(3)
C15 C10 C11 C12 . . 169.2(3)
C16 C10 C11 C12 . . -76.3(3)
C10 C11 C12 C13 . . -52.6(4)
C11 C12 C13 C14 . . 52.1(4)
C10 N2 C14 C17 . . 171.2(2)
Mg1 N2 C14 C17 3_755 . -19.3(3)
Na1 N2 C14 C17 . . 62.8(2)
C10 N2 C14 C13 . . 53.0(3)
Mg1 N2 C14 C13 3_755 . -137.5(2)
Na1 N2 C14 C13 . . -55.4(2)
C10 N2 C14 C18 . . -71.2(3)
Mg1 N2 C14 C18 3_755 . 98.3(3)
Na1 N2 C14 C18 . . -179.6(2)
C12 C13 C14 N2 . . -51.3(3)
C12 C13 C14 C17 . . -168.6(3)
C12 C13 C14 C18 . . 76.7(3)
